data_7062802
loop_
_publ_author_name
'Samyuktha, Arimalai Dinakararaja'
'Ethiraj, Kannatt Radhakrishnan'
'Shanmugam, Ponnusamy'

_publ_section_title
;
 Unusual participation of O-propargyl group during the cyclization of
 6-hydroxy-2-propargyl ethers of aryl chalcones: one-pot synthesis of
 2-acyl-3-styrylbenzofuran and 7-aryldibenzo[b,d]furan-1,7-diols
;
_journal_issue 45
_journal_name_full 'New Journal of Chemistry'
_journal_page_first 20818
_journal_page_last 20830
_journal_paper_doi 10.1039/D3NJ03766E
_journal_volume 47
_journal_year 2023
_chemical_formula_sum 'C21 H16 O3'
_chemical_formula_weight 316.34
_space_group_crystal_system monoclinic
_space_group_IT_number 14
_space_group_name_Hall '-P 2yn'
_space_group_name_H-M_alt 'P 1 21/n 1'
_atom_sites_solution_hydrogens geom
_audit_creation_method SHELXL-2018/3
_audit_update_record
;
2023-03-09 deposited with the CCDC.	2023-10-13 downloaded from the CCDC.
;
_cell_angle_alpha 90
_cell_angle_beta 89.824(3)
_cell_angle_gamma 90
_cell_formula_units_Z 4
_cell_length_a 10.4864(11)
_cell_length_b 10.0490(9)
_cell_length_c 15.2051(13)
_cell_measurement_reflns_used 8548
_cell_measurement_temperature 300(2)
_cell_measurement_theta_max 25.65
_cell_measurement_theta_min 2.43
_cell_volume 1602.3(3)
_computing_structure_refinement 'SHELXL-2018/3 (Sheldrick, 2018)'
_computing_structure_solution 'SHELXT 2018/2 (Sheldrick, 2018)'
_diffrn_ambient_temperature 300(2)
_diffrn_measured_fraction_theta_full 0.995
_diffrn_measured_fraction_theta_max 0.992
_diffrn_radiation_type MoK\a
_diffrn_radiation_wavelength 0.71073
_diffrn_reflns_av_R_equivalents 0.0484
_diffrn_reflns_av_unetI/netI 0.0381
_diffrn_reflns_Laue_measured_fraction_full 0.995
_diffrn_reflns_Laue_measured_fraction_max 0.992
_diffrn_reflns_limit_h_max 13
_diffrn_reflns_limit_h_min -13
_diffrn_reflns_limit_k_max 11
_diffrn_reflns_limit_k_min -13
_diffrn_reflns_limit_l_max 20
_diffrn_reflns_limit_l_min -20
_diffrn_reflns_number 28657
_diffrn_reflns_point_group_measured_fraction_full 0.995
_diffrn_reflns_point_group_measured_fraction_max 0.992
_diffrn_reflns_theta_full 25.242
_diffrn_reflns_theta_max 28.335
_diffrn_reflns_theta_min 2.429
_exptl_absorpt_coefficient_mu 0.087
_exptl_absorpt_correction_T_max 0.7457
_exptl_absorpt_correction_T_min 0.6532
_exptl_absorpt_correction_type multi-scan
_exptl_absorpt_process_details
;
 SADABS 2016/2: Krause, L., Herbst-Irmer, R., Sheldrick G.M. & Stalke D.,
 J. Appl. Cryst. 48 (2015) 3-10
;
_exptl_crystal_density_diffrn 1.311
_exptl_crystal_F_000 664
_refine_diff_density_max 0.352
_refine_diff_density_min -0.245
_refine_diff_density_rms 0.037
_refine_ls_extinction_method none
_refine_ls_goodness_of_fit_ref 1.026
_refine_ls_hydrogen_treatment constr
_refine_ls_matrix_type full
_refine_ls_number_parameters 218
_refine_ls_number_reflns 3966
_refine_ls_number_restraints 0
_refine_ls_restrained_S_all 1.026
_refine_ls_R_factor_all 0.1002
_refine_ls_R_factor_gt 0.0551
_refine_ls_shift/su_max 0.000
_refine_ls_shift/su_mean 0.000
_refine_ls_structure_factor_coef Fsqd
_refine_ls_weighting_details 'w=1/[\s^2^(Fo^2^)+(0.0557P)^2^+0.6585P] where P=(Fo^2^+2Fc^2^)/3'
_refine_ls_weighting_scheme calc
_refine_ls_wR_factor_gt 0.1238
_refine_ls_wR_factor_ref 0.1520
_reflns_Friedel_coverage 0.000
_reflns_number_gt 2476
_reflns_number_total 3966
_reflns_threshold_expression 'I > 2\s(I)'
_cod_data_source_file d3nj03766e2.cif
_cod_data_source_block SA_167_070323_0m_a
_cod_depositor_comments 'Adding full bibliography for 7062800--7062802.cif.'
_cod_original_sg_symbol_H-M 'P 21/n'
_cod_database_code 7062802
_shelx_shelxl_version_number 2018/3
_shelx_space_group_comment
;
The symmetry employed for this shelxl refinement is uniquely defined
by the following loop, which should always be used as a source of
symmetry information in preference to the above space-group names.
They are only intended as comments.
;

loop_
_space_group_symop_operation_xyz
'x, y, z'
'-x+1/2, y+1/2, -z+1/2'
'-x, -y, -z'
'x-1/2, -y-1/2, z-1/2'

loop_
_atom_site_label
_atom_site_type_symbol
_atom_site_fract_x
_atom_site_fract_y
_atom_site_fract_z
_atom_site_U_iso_or_equiv
_atom_site_adp_type
_atom_site_occupancy
_atom_site_site_symmetry_order
_atom_site_calc_flag
_atom_site_refinement_flags_posn
_atom_site_refinement_flags_adp
_atom_site_refinement_flags_occupancy
_atom_site_disorder_assembly
_atom_site_disorder_group
O1 O 0.54921(13) 0.41774(12) 0.86596(8) 0.0483(4) Uani 1 1 d . . . . .
O2 O 0.59766(17) 0.13335(13) 0.73541(10) 0.0667(5) Uani 1 1 d . . . . .
O3 O 0.61266(14) 0.72382(12) 0.64072(8) 0.0511(4) Uani 1 1 d . . . . .
C1 C 0.7087(2) 0.2540(2) 0.46295(14) 0.0576(5) Uani 1 1 d . . . . .
H1 H 0.699421 0.196722 0.510609 0.069 Uiso 1 1 calc R U . . .
C2 C 0.7445(2) 0.2038(2) 0.38214(15) 0.0642(6) Uani 1 1 d . . . . .
H2 H 0.759316 0.113098 0.375744 0.077 Uiso 1 1 calc R U . . .
C3 C 0.7585(2) 0.2863(3) 0.31159(14) 0.0668(6) Uani 1 1 d . . . . .
H3 H 0.782091 0.251795 0.257159 0.080 Uiso 1 1 calc R U . . .
C4 C 0.7379(2) 0.4188(3) 0.32103(15) 0.0729(7) Uani 1 1 d . . . . .
H4 H 0.748358 0.475209 0.273046 0.087 Uiso 1 1 calc R U . . .
C5 C 0.7015(2) 0.4705(2) 0.40126(15) 0.0632(6) Uani 1 1 d . . . . .
H5 H 0.687134 0.561483 0.406510 0.076 Uiso 1 1 calc R U . . .
C6 C 0.64507(19) 0.4501(2) 0.55805(13) 0.0517(5) Uani 1 1 d . . . . .
H6 H 0.623007 0.539742 0.557252 0.062 Uiso 1 1 calc R U . . .
C7 C 0.63714(19) 0.3884(2) 0.63337(12) 0.0489(5) Uani 1 1 d . . . . .
H7 H 0.658967 0.298764 0.631425 0.059 Uiso 1 1 calc R U . . .
C8 C 0.59973(17) 0.43682(17) 0.72008(11) 0.0398(4) Uani 1 1 d . . . . .
C9 C 0.58096(18) 0.35099(17) 0.78961(11) 0.0428(4) Uani 1 1 d . . . . .
C10 C 0.54565(19) 0.54943(17) 0.84438(12) 0.0451(4) Uani 1 1 d . . . . .
C11 C 0.68609(18) 0.3899(2) 0.47381(12) 0.0490(5) Uani 1 1 d . . . . .
C12 C 0.57737(17) 0.56882(16) 0.75594(11) 0.0390(4) Uani 1 1 d . . . . .
C13 C 0.58656(19) 0.20557(18) 0.79945(12) 0.0467(5) Uani 1 1 d . . . . .
C14 C 0.5130(2) 0.6475(2) 0.90390(14) 0.0620(6) Uani 1 1 d . . . . .
H14 H 0.491188 0.628611 0.961891 0.074 Uiso 1 1 calc R U . . .
C15 C 0.5152(2) 0.7752(2) 0.87138(14) 0.0640(6) Uani 1 1 d . . . . .
H15 H 0.493368 0.845281 0.908429 0.077 Uiso 1 1 calc R U . . .
C16 C 0.5489(2) 0.80259(19) 0.78472(13) 0.0539(5) Uani 1 1 d . . . . .
H16 H 0.550954 0.890442 0.765528 0.065 Uiso 1 1 calc R U . . .
C17 C 0.57943(18) 0.70199(17) 0.72679(11) 0.0420(4) Uani 1 1 d . . . . .
C18 C 0.5771(2) 0.15078(19) 0.89081(13) 0.0552(5) Uani 1 1 d . . . . .
H18A H 0.630626 0.201628 0.929347 0.083 Uiso 1 1 calc R U . . .
H18B H 0.604263 0.059559 0.890887 0.083 Uiso 1 1 calc R U . . .
H18C H 0.490296 0.156042 0.910780 0.083 Uiso 1 1 calc R U . . .
C19 C 0.6030(2) 0.85757(18) 0.60893(13) 0.0512(5) Uani 1 1 d . . . . .
H19A H 0.667917 0.912859 0.635772 0.061 Uiso 1 1 calc R U . . .
H19B H 0.519990 0.894300 0.623438 0.061 Uiso 1 1 calc R U . . .
C20 C 0.6204(3) 0.8541(2) 0.51437(15) 0.0655(6) Uani 1 1 d . . . . .
C21 C 0.6270(4) 0.8533(3) 0.43821(18) 0.1097(12) Uani 1 1 d . . . . .
H21 H 0.632360 0.852699 0.377152 0.132 Uiso 1 1 calc R U . . .

loop_
_atom_site_aniso_label
_atom_site_aniso_U_11
_atom_site_aniso_U_22
_atom_site_aniso_U_33
_atom_site_aniso_U_23
_atom_site_aniso_U_13
_atom_site_aniso_U_12
O1 0.0746(9) 0.0298(7) 0.0404(7) 0.0001(5) 0.0093(6) -0.0021(6)
O2 0.1106(13) 0.0347(8) 0.0548(9) -0.0059(6) 0.0114(8) 0.0001(8)
O3 0.0794(10) 0.0312(7) 0.0427(7) 0.0043(5) 0.0101(6) 0.0033(6)
C1 0.0676(14) 0.0556(13) 0.0496(11) 0.0030(10) 0.0074(10) -0.0069(10)
C2 0.0708(15) 0.0549(13) 0.0668(15) -0.0151(11) 0.0108(11) -0.0022(11)
C3 0.0716(15) 0.0842(18) 0.0445(12) -0.0124(11) 0.0106(10) -0.0030(13)
C4 0.0862(17) 0.0832(19) 0.0493(13) 0.0124(12) 0.0064(12) 0.0031(14)
C5 0.0748(15) 0.0540(13) 0.0609(13) 0.0031(11) 0.0011(11) 0.0063(11)
C6 0.0615(13) 0.0431(11) 0.0503(11) -0.0033(9) 0.0025(9) 0.0021(9)
C7 0.0584(12) 0.0449(11) 0.0434(10) -0.0017(8) 0.0040(9) -0.0011(9)
C8 0.0461(10) 0.0327(9) 0.0405(9) -0.0018(7) 0.0014(7) -0.0009(7)
C9 0.0561(11) 0.0341(9) 0.0380(9) -0.0027(7) 0.0051(8) 0.0002(8)
C10 0.0621(12) 0.0305(9) 0.0427(10) 0.0006(7) 0.0053(8) -0.0041(8)
C11 0.0482(11) 0.0539(12) 0.0449(10) -0.0095(9) 0.0021(8) -0.0035(9)
C12 0.0464(10) 0.0310(9) 0.0396(9) -0.0008(7) 0.0011(7) -0.0026(7)
C13 0.0575(12) 0.0334(9) 0.0491(11) 0.0000(8) 0.0045(9) -0.0004(8)
C14 0.1024(18) 0.0387(11) 0.0447(11) -0.0039(9) 0.0161(11) -0.0035(11)
C15 0.1067(18) 0.0367(11) 0.0487(12) -0.0083(9) 0.0143(11) 0.0003(11)
C16 0.0798(14) 0.0312(10) 0.0506(11) -0.0008(8) 0.0046(10) -0.0031(9)
C17 0.0527(11) 0.0342(9) 0.0392(9) 0.0004(7) 0.0021(8) -0.0022(8)
C18 0.0735(14) 0.0362(10) 0.0558(12) 0.0084(9) 0.0036(10) 0.0026(9)
C19 0.0691(13) 0.0339(10) 0.0506(11) 0.0085(8) 0.0029(9) 0.0011(9)
C20 0.1013(18) 0.0404(11) 0.0546(13) 0.0103(10) 0.0102(12) 0.0043(11)
C21 0.212(4) 0.0624(17) 0.0546(16) 0.0123(13) 0.0290(19) 0.014(2)

loop_
_atom_type_symbol
_atom_type_description
_atom_type_scat_dispersion_real
_atom_type_scat_dispersion_imag
_atom_type_scat_source
C C 0.0033 0.0016 'International Tables Vol C Tables 4.2.6.8 and 6.1.1.4'
O O 0.0106 0.0060 'International Tables Vol C Tables 4.2.6.8 and 6.1.1.4'
H H 0.0000 0.0000 'International Tables Vol C Tables 4.2.6.8 and 6.1.1.4'

loop_
_geom_angle_atom_site_label_1
_geom_angle_atom_site_label_2
_geom_angle_atom_site_label_3
_geom_angle
_geom_angle_site_symmetry_1
_geom_angle_site_symmetry_3
_geom_angle_publ_flag
C10 O1 C9 106.01(13) . . ?
C17 O3 C19 117.03(14) . . ?
C2 C1 C11 120.6(2) . . ?
C3 C2 C1 120.5(2) . . ?
C4 C3 C2 119.8(2) . . ?
C3 C4 C5 120.5(2) . . ?
C11 C5 C4 121.2(2) . . ?
C7 C6 C11 125.67(19) . . ?
C6 C7 C8 130.65(19) . . ?
C9 C8 C12 105.13(15) . . ?
C9 C8 C7 121.49(16) . . ?
C12 C8 C7 133.36(16) . . ?
C8 C9 O1 111.99(15) . . ?
C8 C9 C13 133.99(16) . . ?
O1 C9 C13 114.01(15) . . ?
O1 C10 C14 122.83(17) . . ?
O1 C10 C12 111.10(15) . . ?
C14 C10 C12 126.07(17) . . ?
C5 C11 C1 117.47(19) . . ?
C5 C11 C6 119.1(2) . . ?
C1 C11 C6 123.47(19) . . ?
C10 C12 C17 115.98(15) . . ?
C10 C12 C8 105.75(15) . . ?
C17 C12 C8 138.27(16) . . ?
O2 C13 C9 120.93(17) . . ?
O2 C13 C18 121.86(17) . . ?
C9 C13 C18 117.21(16) . . ?
C15 C14 C10 115.27(18) . . ?
C14 C15 C16 121.95(19) . . ?
C17 C16 C15 121.22(18) . . ?
O3 C17 C16 123.41(16) . . ?
O3 C17 C12 117.10(15) . . ?
C16 C17 C12 119.48(16) . . ?
O3 C19 C20 107.68(16) . . ?
C21 C20 C19 176.1(3) . . ?

loop_
_geom_bond_atom_site_label_1
_geom_bond_atom_site_label_2
_geom_bond_distance
_geom_bond_site_symmetry_2
_geom_bond_publ_flag
O1 C10 1.364(2) . ?
O1 C9 1.381(2) . ?
O2 C13 1.220(2) . ?
O3 C17 1.371(2) . ?
O3 C19 1.432(2) . ?
C1 C2 1.379(3) . ?
C1 C11 1.396(3) . ?
C2 C3 1.363(3) . ?
C3 C4 1.357(4) . ?
C4 C5 1.378(3) . ?
C5 C11 1.378(3) . ?
C6 C7 1.305(3) . ?
C6 C11 1.479(3) . ?
C7 C8 1.458(2) . ?
C8 C9 1.378(2) . ?
C8 C12 1.453(2) . ?
C9 C13 1.470(3) . ?
C10 C14 1.380(3) . ?
C10 C12 1.398(2) . ?
C12 C17 1.410(2) . ?
C13 C18 1.497(3) . ?
C14 C15 1.375(3) . ?
C15 C16 1.391(3) . ?
C16 C17 1.378(3) . ?
C19 C20 1.449(3) . ?
C20 C21 1.160(3) . ?
